data_4515106
loop_
_publ_author_name
'Liu, Guo-Cheng'
'Lu, Xue'
'Li, Xiao-Wu'
'Wang, Xiu-Li'
'Xu, Na'
'Li, Yan'
'Lin, Hong-Yan'
'Chen, Yong-Qiang'

_publ_section_title
;
 Metal/Carboxylate-Induced Versatile Structures of Nine 0D \\rightarrow 3D
 Complexes with Different Fluorescent and Electrochemical Behaviors
;
_journal_issue 17
_journal_name_full 'ACS Omega'
_journal_page_first 17366
_journal_paper_doi 10.1021/acsomega.9b02124
_journal_volume 4
_journal_year 2019
_chemical_formula_moiety 'C41 H28 N8 Ni2 O11 S2, C4 H9 N O, 5(H2 O)'
_chemical_formula_sum 'C45 H47 N9 Ni2 O17 S2'
_chemical_formula_weight 1167.42
_space_group_crystal_system monoclinic
_space_group_IT_number 14
_space_group_name_Hall '-P 2ybc'
_space_group_name_H-M_alt 'P 1 21/c 1'
_symmetry_space_group_name_Hall '-P 2ybc'
_symmetry_space_group_name_H-M 'P 1 21/c 1'
_atom_sites_solution_hydrogens mixed
_audit_creation_method SHELXL-2014/7
_cell_angle_alpha 90
_cell_angle_beta 98.854(1)
_cell_angle_gamma 90
_cell_formula_units_Z 4
_cell_length_a 10.0807(4)
_cell_length_b 24.8681(11)
_cell_length_c 20.3417(9)
_cell_measurement_reflns_used 5012
_cell_measurement_temperature 295(2)
_cell_measurement_theta_max 25.73
_cell_measurement_theta_min 2.20
_cell_volume 5038.7(4)
_computing_cell_refinement 'SAINT (Bruker, 2007)'
_computing_data_collection 'APEX2 (Bruker, 2007)'
_computing_data_reduction 'SAINT (Bruker, 2007)'
_computing_molecular_graphics SHELXTL
_computing_publication_material SHELXTL
_computing_structure_refinement 'SHELXL-2014/7 (Sheldrick, 2014)'
_computing_structure_solution 'SHELXTL (Sheldrick, 2008)'
_diffrn_ambient_temperature 295(2)
_diffrn_measured_fraction_theta_full 1.000
_diffrn_measured_fraction_theta_max 1.000
_diffrn_measurement_device_type 'Bruker APEXII CCD'
_diffrn_measurement_method '\f and \w scans'
_diffrn_radiation_type MoK\a
_diffrn_radiation_wavelength 0.71073
_diffrn_reflns_av_R_equivalents 0.0442
_diffrn_reflns_av_unetI/netI 0.0477
_diffrn_reflns_Laue_measured_fraction_full 1.000
_diffrn_reflns_Laue_measured_fraction_max 1.000
_diffrn_reflns_limit_h_max 12
_diffrn_reflns_limit_h_min -11
_diffrn_reflns_limit_k_max 29
_diffrn_reflns_limit_k_min -22
_diffrn_reflns_limit_l_max 22
_diffrn_reflns_limit_l_min -24
_diffrn_reflns_number 29730
_diffrn_reflns_point_group_measured_fraction_full 1.000
_diffrn_reflns_point_group_measured_fraction_max 1.000
_diffrn_reflns_theta_full 25.242
_diffrn_reflns_theta_max 25.353
_diffrn_reflns_theta_min 1.303
_exptl_absorpt_coefficient_mu 0.911
_exptl_absorpt_correction_T_max 0.860
_exptl_absorpt_correction_T_min 0.791
_exptl_absorpt_correction_type multi-scan
_exptl_absorpt_process_details '(SADABS; Sheldrick, 1996)'
_exptl_crystal_colour green
_exptl_crystal_density_diffrn 1.539
_exptl_crystal_density_method 'not measured'
_exptl_crystal_description block
_exptl_crystal_F_000 2416
_exptl_crystal_size_max 0.280
_exptl_crystal_size_mid 0.210
_exptl_crystal_size_min 0.170
_refine_diff_density_max 1.432
_refine_diff_density_min -1.237
_refine_diff_density_rms 0.086
_refine_ls_extinction_method none
_refine_ls_goodness_of_fit_ref 1.054
_refine_ls_hydrogen_treatment constr
_refine_ls_matrix_type full
_refine_ls_number_parameters 667
_refine_ls_number_reflns 9234
_refine_ls_number_restraints 11
_refine_ls_restrained_S_all 1.054
_refine_ls_R_factor_all 0.0798
_refine_ls_R_factor_gt 0.0523
_refine_ls_shift/su_max 0.002
_refine_ls_shift/su_mean 0.000
_refine_ls_structure_factor_coef Fsqd
_refine_ls_weighting_details 'w=1/[\s^2^(Fo^2^)+(0.0722P)^2^+7.3285P] where P=(Fo^2^+2Fc^2^)/3'
_refine_ls_weighting_scheme calc
_refine_ls_wR_factor_gt 0.1379
_refine_ls_wR_factor_ref 0.1525
_reflns_Friedel_coverage 0.000
_reflns_number_gt 6589
_reflns_number_total 9234
_reflns_threshold_expression 'I > 2\s(I)'
_cod_data_source_file ao9b02124_si_001.cif
_cod_data_source_block 6
_cod_database_code 4515106
_shelx_shelxl_version_number 2014/7
_shelx_space_group_comment
;
The symmetry employed for this shelxl refinement is uniquely defined
by the following loop, which should always be used as a source of
symmetry information in preference to the above space-group names.
They are only intended as comments.
;
_shelx_estimated_absorpt_t_min 0.784
_shelx_estimated_absorpt_t_max 0.860

loop_
_space_group_symop_operation_xyz
'x, y, z'
'-x, y+1/2, -z+1/2'
'-x, -y, -z'
'x, -y-1/2, z-1/2'

loop_
_atom_site_label
_atom_site_type_symbol
_atom_site_fract_x
_atom_site_fract_y
_atom_site_fract_z
_atom_site_U_iso_or_equiv
_atom_site_adp_type
_atom_site_occupancy
_atom_site_site_symmetry_order
_atom_site_calc_flag
_atom_site_refinement_flags_posn
_atom_site_refinement_flags_adp
Ni1 Ni 0.52448(5) 0.75230(2) 0.64932(2) 0.02089(15) Uani 1 1 d . .
Ni2 Ni -0.26054(4) 0.25788(2) 0.98647(2) 0.01934(14) Uani 1 1 d . .
S1 S 0.02791(14) 0.50917(5) 0.85030(7) 0.0442(3) Uani 1 1 d . .
S2 S 0.23990(14) 0.00170(5) 0.80212(6) 0.0460(3) Uani 1 1 d . .
O1 O 0.1918(4) 0.51888(16) 0.7476(2) 0.0673(12) Uani 1 1 d . .
O2 O -0.1863(5) 0.54242(16) 0.9909(2) 0.0716(13) Uani 1 1 d . .
O3 O 0.0637(5) 0.01503(17) 0.9027(2) 0.0809(10) Uani 1 1 d . .
O4 O 0.4480(5) 0.03572(17) 0.6594(2) 0.0809(10) Uani 1 1 d . .
O5 O 0.5120(3) 0.76582(12) 0.75119(13) 0.0261(6) Uani 1 1 d . .
O6 O 0.7064(3) 0.74297(13) 0.72386(13) 0.0320(7) Uani 1 1 d . .
O7 O 1.1108(3) 0.74654(13) 0.92008(13) 0.0308(7) Uani 1 1 d . .
O8 O 1.0573(2) 0.72640(12) 1.01772(12) 0.0244(6) Uani 1 1 d . .
O9 O 0.6028(2) 0.76190(11) 1.06479(11) 0.0181(4) Uani 1 1 d . .
O10 O 0.4318(2) 0.76116(12) 0.98024(12) 0.0256(6) Uani 1 1 d . .
O11 O 0.3314(2) 0.76504(11) 0.61032(11) 0.0181(4) Uani 1 1 d . .
H11 H 0.2718 0.7748 0.6389 0.022 Uiso 1 1 calc R U
N1 N 0.4737(3) 0.67232(15) 0.66181(16) 0.0284(8) Uani 1 1 d . .
N2 N 0.2503(4) 0.60680(16) 0.7609(2) 0.0427(10) Uani 1 1 d . .
H2C H 0.2372 0.6355 0.7826 0.051 Uiso 1 1 calc R U
N3 N -0.1695(4) 0.46364(16) 0.9369(2) 0.0400(10) Uani 1 1 d . .
H3C H -0.1366 0.4489 0.9047 0.048 Uiso 1 1 calc R U
N4 N -0.2962(3) 0.33979(14) 0.99985(16) 0.0264(8) Uani 1 1 d . .
N5 N -0.2147(3) 0.17674(15) 0.97559(17) 0.0278(8) Uani 1 1 d . .
N6 N 0.0052(4) 0.10279(16) 0.8820(2) 0.0415(10) Uani 1 1 d . .
H6 H 0.0185 0.1299 0.8577 0.050 Uiso 1 1 calc R U
N7 N 0.4185(4) -0.04519(18) 0.7028(2) 0.0501(11) Uani 1 1 d . .
H7 H 0.3750 -0.0620 0.7296 0.060 Uiso 1 1 calc R U
N8 N 0.5602(3) -0.16621(15) 0.64095(16) 0.0293(8) Uani 1 1 d . .
C1 C 0.5095(5) 0.6316(2) 0.6253(2) 0.0387(11) Uani 1 1 d . .
H1 H 0.5677 0.6384 0.5950 0.046 Uiso 1 1 calc R U
C2 C 0.4631(5) 0.5804(2) 0.6311(3) 0.0483(13) Uani 1 1 d . .
H2 H 0.4898 0.5531 0.6047 0.058 Uiso 1 1 calc R U
C3 C 0.3773(5) 0.5691(2) 0.6757(3) 0.0460(12) Uani 1 1 d . .
H3 H 0.3462 0.5343 0.6804 0.055 Uiso 1 1 calc R U
C4 C 0.3383(4) 0.61136(19) 0.7135(2) 0.0344(10) Uani 1 1 d . .
C5 C 0.3898(4) 0.66152(18) 0.7048(2) 0.0320(10) Uani 1 1 d . .
H5 H 0.3647 0.6896 0.7304 0.038 Uiso 1 1 calc R U
C6 C 0.1845(5) 0.5622(2) 0.7757(3) 0.0433(12) Uani 1 1 d . .
C7 C 0.1000(5) 0.5677(2) 0.8284(2) 0.0394(11) Uani 1 1 d . .
C8 C 0.0634(5) 0.6105(2) 0.8634(2) 0.0459(13) Uani 1 1 d . .
H8 H 0.0927 0.6455 0.8581 0.055 Uiso 1 1 calc R U
C9 C -0.0225(5) 0.5961(2) 0.9080(2) 0.0456(13) Uani 1 1 d . .
H9 H -0.0565 0.6206 0.9358 0.055 Uiso 1 1 calc R U
C10 C -0.0517(5) 0.5425(2) 0.9066(2) 0.0388(11) Uani 1 1 d . .
C11 C -0.1419(5) 0.5165(2) 0.9483(2) 0.0413(12) Uani 1 1 d . .
C12 C -0.2465(4) 0.43051(19) 0.9725(2) 0.0344(10) Uani 1 1 d . .
C13 C -0.3417(5) 0.4494(2) 1.0098(3) 0.0508(14) Uani 1 1 d . .
H13 H -0.3592 0.4860 1.0125 0.061 Uiso 1 1 calc R U
C14 C -0.4089(5) 0.4124(2) 1.0425(3) 0.0551(15) Uani 1 1 d . .
H14 H -0.4715 0.4241 1.0685 0.066 Uiso 1 1 calc R U
C15 C -0.3845(5) 0.3587(2) 1.0371(2) 0.0390(11) Uani 1 1 d . .
H15 H -0.4306 0.3345 1.0601 0.047 Uiso 1 1 calc R U
C16 C -0.2297(4) 0.37536(18) 0.9684(2) 0.0303(10) Uani 1 1 d . .
H16 H -0.1687 0.3625 0.9423 0.036 Uiso 1 1 calc R U
C17 C -0.2522(5) 0.1387(2) 1.0155(2) 0.0426(12) Uani 1 1 d . .
H17 H -0.3090 0.1480 1.0457 0.051 Uiso 1 1 calc R U
C18 C -0.2094(5) 0.0862(2) 1.0132(3) 0.0525(14) Uani 1 1 d . .
H18 H -0.2381 0.0607 1.0413 0.063 Uiso 1 1 calc R U
C19 C -0.1236(5) 0.0713(2) 0.9693(3) 0.0485(13) Uani 1 1 d . .
H19 H -0.0944 0.0360 0.9672 0.058 Uiso 1 1 calc R U
C20 C -0.0829(4) 0.11074(18) 0.9285(2) 0.0334(10) Uani 1 1 d . .
C21 C -0.1323(4) 0.16252(18) 0.9331(2) 0.0309(10) Uani 1 1 d . .
H21 H -0.1066 0.1887 0.9050 0.037 Uiso 1 1 calc R U
C22 C 0.0715(5) 0.0566(2) 0.8715(2) 0.0442(12) Uani 1 1 d . .
C23 C 0.1573(5) 0.0597(2) 0.8187(2) 0.0410(12) Uani 1 1 d . .
C24 C 0.1827(5) 0.1005(2) 0.7779(3) 0.0475(13) Uani 1 1 d . .
H24 H 0.1466 0.1348 0.7794 0.057 Uiso 1 1 calc R U
C25 C 0.2683(5) 0.0855(2) 0.7336(3) 0.0457(12) Uani 1 1 d . .
H25 H 0.2959 0.1089 0.7028 0.055 Uiso 1 1 calc R U
C26 C 0.3080(5) 0.0330(2) 0.7397(2) 0.0413(12) Uani 1 1 d . .
C27 C 0.3984(5) 0.0083(2) 0.6976(2) 0.0439(12) Uani 1 1 d . .
C28 C 0.5031(5) -0.0769(2) 0.6689(2) 0.0368(11) Uani 1 1 d . .
C29 C 0.6086(5) -0.0561(2) 0.6401(3) 0.0515(14) Uani 1 1 d . .
H29 H 0.6261 -0.0194 0.6405 0.062 Uiso 1 1 calc R U
C30 C 0.6856(6) -0.0916(2) 0.6111(3) 0.0595(16) Uani 1 1 d . .
H30 H 0.7545 -0.0788 0.5897 0.071 Uiso 1 1 calc R U
C31 C 0.6620(5) -0.1460(2) 0.6133(2) 0.0441(12) Uani 1 1 d . .
H31 H 0.7183 -0.1694 0.5950 0.053 Uiso 1 1 calc R U
C32 C 0.4825(4) -0.13144(19) 0.6675(2) 0.0330(10) Uani 1 1 d . .
H32 H 0.4106 -0.1449 0.6860 0.040 Uiso 1 1 calc R U
C33 C 0.6348(4) 0.75398(17) 0.76778(19) 0.0258(9) Uani 1 1 d . .
C34 C 0.6912(4) 0.75217(17) 0.84051(18) 0.0230(9) Uani 1 1 d . .
C35 C 0.8282(4) 0.74524(16) 0.86267(18) 0.0226(9) Uani 1 1 d . .
H35 H 0.8873 0.7416 0.8321 0.027 Uiso 1 1 calc R U
C36 C 0.8766(4) 0.74382(16) 0.93090(18) 0.0215(8) Uani 1 1 d . .
C37 C 0.7878(4) 0.74972(17) 0.97648(18) 0.0228(9) Uani 1 1 d . .
H37 H 0.8200 0.7492 1.0218 0.027 Uiso 1 1 calc R U
C38 C 0.6518(4) 0.75643(16) 0.95468(18) 0.0204(8) Uani 1 1 d . .
C39 C 0.6039(4) 0.75753(17) 0.88696(18) 0.0233(9) Uani 1 1 d . .
H39 H 0.5125 0.7619 0.8724 0.028 Uiso 1 1 calc R U
C40 C 1.0229(4) 0.73807(17) 0.95723(19) 0.0228(9) Uani 1 1 d . .
C41 C 0.5544(4) 0.76046(15) 1.00452(18) 0.0187(8) Uani 1 1 d . .
O1W O -0.2181(7) 0.2181(2) 0.6917(3) 0.128(3) Uani 1 1 d . .
H1A H -0.1956 0.2336 0.6570 0.153 Uiso 1 1 d R U
H1B H -0.2154 0.2417 0.7231 0.153 Uiso 1 1 d R U
O2W O 0.0642(6) 0.21201(19) 0.8293(4) 0.130(3) Uani 1 1 d . .
H2A H 0.1247 0.2257 0.8084 0.156 Uiso 1 1 d R U
H2B H 0.0932 0.2142 0.8713 0.156 Uiso 1 1 d R U
O3W O -0.1546(5) 0.2850(2) 0.8118(2) 0.0889(15) Uani 1 1 d . .
H3A H -0.0863 0.2643 0.8236 0.107 Uiso 1 1 d R U
H3B H -0.1345 0.3089 0.7847 0.107 Uiso 1 1 d R U
O4W O -0.3338(8) 0.3578(4) 0.6940(3) 0.180(3) Uani 1 1 d . .
H4A H -0.3724 0.3310 0.7116 0.216 Uiso 1 1 d R U
H4B H -0.3971 0.3748 0.6683 0.216 Uiso 1 1 d R U
O5W O -0.1117(9) 0.3921(3) 0.8205(4) 0.177(4) Uani 1 1 d . .
H5A H -0.0651 0.4202 0.8128 0.213 Uiso 1 1 d R U
H5B H -0.0657 0.3757 0.8540 0.213 Uiso 1 1 d R U
C42 C 0.6231(10) 0.9145(5) 0.9037(5) 0.157(6) Uani 1 1 d D .
C43 C 0.7277(12) 0.8957(4) 0.8083(4) 0.188(7) Uani 1 1 d D .
H43A H 0.6444 0.8892 0.7900 0.226 Uiso 1 1 calc R U
H43B H 0.7786 0.8680 0.8018 0.226 Uiso 1 1 calc R U
H43C H 0.7571 0.9246 0.7902 0.226 Uiso 1 1 calc R U
C44 C 0.8634(10) 0.9019(5) 0.9189(6) 0.248(10) Uani 1 1 d D .
H44A H 0.9031 0.9334 0.9181 0.297 Uiso 1 1 calc R U
H44B H 0.9119 0.8772 0.9027 0.297 Uiso 1 1 calc R U
H44C H 0.8554 0.8937 0.9602 0.297 Uiso 1 1 calc R U
C45 C 0.6350(16) 0.9263(7) 0.9764(5) 0.309(13) Uani 1 1 d D .
H45A H 0.6382 0.9613 0.9826 0.370 Uiso 1 1 calc R U
H45B H 0.7089 0.9116 0.9974 0.370 Uiso 1 1 calc R U
H45C H 0.5651 0.9130 0.9918 0.370 Uiso 1 1 calc R U
N9 N 0.7327(7) 0.9043(3) 0.8794(4) 0.125(3) Uani 1 1 d D .
O12 O 0.5127(9) 0.9170(5) 0.8713(7) 0.281(8) Uani 1 1 d D .

loop_
_atom_site_aniso_label
_atom_site_aniso_U_11
_atom_site_aniso_U_22
_atom_site_aniso_U_33
_atom_site_aniso_U_23
_atom_site_aniso_U_13
_atom_site_aniso_U_12
Ni1 0.0170(3) 0.0352(3) 0.0105(2) -0.0002(2) 0.00226(18) 0.0002(2)
Ni2 0.0120(2) 0.0305(3) 0.0156(3) 0.0007(2) 0.00233(18) 0.0007(2)
S1 0.0537(8) 0.0314(7) 0.0512(8) 0.0042(6) 0.0194(6) -0.0045(6)
S2 0.0603(8) 0.0362(7) 0.0446(7) 0.0026(6) 0.0180(6) 0.0135(6)
O1 0.087(3) 0.039(2) 0.084(3) -0.007(2) 0.041(2) -0.014(2)
O2 0.108(3) 0.048(3) 0.071(3) -0.017(2) 0.051(3) -0.020(2)
O3 0.121(3) 0.0481(19) 0.089(2) 0.0234(17) 0.065(2) 0.0278(18)
O4 0.121(3) 0.0481(19) 0.089(2) 0.0234(17) 0.065(2) 0.0278(18)
O5 0.0181(14) 0.0444(18) 0.0154(13) -0.0009(12) 0.0009(11) 0.0019(13)
O6 0.0226(14) 0.060(2) 0.0144(13) -0.0028(13) 0.0068(11) 0.0033(14)
O7 0.0155(13) 0.056(2) 0.0219(15) 0.0013(14) 0.0066(11) 0.0004(13)
O8 0.0141(13) 0.0414(18) 0.0170(14) 0.0026(12) 0.0004(11) 0.0024(12)
O9 0.0119(9) 0.0353(11) 0.0073(8) -0.0008(7) 0.0024(7) -0.0012(8)
O10 0.0135(13) 0.0454(18) 0.0189(14) 0.0044(12) 0.0055(11) -0.0004(12)
O11 0.0119(9) 0.0353(11) 0.0073(8) -0.0008(7) 0.0024(7) -0.0012(8)
N1 0.0279(19) 0.038(2) 0.0188(17) 0.0011(15) 0.0014(15) 0.0049(16)
N2 0.053(3) 0.034(2) 0.044(2) -0.0044(18) 0.018(2) -0.009(2)
N3 0.046(2) 0.033(2) 0.045(2) 0.0019(18) 0.0192(19) -0.0011(19)
N4 0.0200(17) 0.036(2) 0.0236(17) -0.0032(15) 0.0036(14) -0.0027(15)
N5 0.0206(18) 0.034(2) 0.0288(19) 0.0044(16) 0.0031(15) 0.0029(15)
N6 0.051(2) 0.032(2) 0.044(2) 0.0058(18) 0.015(2) 0.0125(19)
N7 0.061(3) 0.041(3) 0.055(3) 0.002(2) 0.030(2) 0.002(2)
N8 0.0248(18) 0.043(2) 0.0208(17) -0.0026(16) 0.0045(15) -0.0068(16)
C1 0.042(3) 0.043(3) 0.032(2) 0.000(2) 0.007(2) 0.006(2)
C2 0.059(3) 0.043(3) 0.045(3) -0.007(2) 0.016(3) 0.008(3)
C3 0.054(3) 0.033(3) 0.052(3) -0.001(2) 0.012(3) -0.002(2)
C4 0.034(2) 0.037(3) 0.031(2) 0.002(2) 0.0027(19) -0.002(2)
C5 0.040(3) 0.034(3) 0.023(2) 0.0012(18) 0.0070(19) 0.001(2)
C6 0.050(3) 0.033(3) 0.047(3) 0.004(2) 0.009(2) -0.005(2)
C7 0.040(3) 0.037(3) 0.039(3) 0.006(2) 0.000(2) -0.009(2)
C8 0.057(3) 0.034(3) 0.046(3) -0.002(2) 0.009(3) -0.015(2)
C9 0.061(3) 0.036(3) 0.039(3) -0.007(2) 0.008(2) -0.012(3)
C10 0.045(3) 0.035(3) 0.036(3) 0.003(2) 0.005(2) -0.004(2)
C11 0.048(3) 0.037(3) 0.040(3) 0.004(2) 0.010(2) -0.004(2)
C12 0.033(2) 0.037(3) 0.034(2) -0.002(2) 0.006(2) -0.002(2)
C13 0.048(3) 0.033(3) 0.077(4) -0.010(3) 0.025(3) 0.002(2)
C14 0.050(3) 0.044(3) 0.082(4) -0.016(3) 0.043(3) -0.003(3)
C15 0.036(3) 0.038(3) 0.047(3) -0.012(2) 0.021(2) -0.009(2)
C16 0.029(2) 0.034(3) 0.029(2) -0.0022(19) 0.0093(18) 0.0016(19)
C17 0.039(3) 0.047(3) 0.044(3) 0.013(2) 0.014(2) 0.009(2)
C18 0.057(3) 0.043(3) 0.062(4) 0.022(3) 0.023(3) 0.009(3)
C19 0.051(3) 0.033(3) 0.064(3) 0.012(3) 0.015(3) 0.010(2)
C20 0.033(2) 0.032(3) 0.034(2) 0.001(2) 0.0015(19) 0.006(2)
C21 0.031(2) 0.033(3) 0.028(2) 0.0032(19) 0.0044(19) 0.000(2)
C22 0.055(3) 0.038(3) 0.040(3) 0.000(2) 0.009(2) 0.015(2)
C23 0.047(3) 0.034(3) 0.043(3) -0.003(2) 0.010(2) 0.010(2)
C24 0.056(3) 0.035(3) 0.052(3) 0.001(2) 0.006(3) 0.010(2)
C25 0.056(3) 0.039(3) 0.043(3) 0.006(2) 0.007(2) 0.004(2)
C26 0.049(3) 0.039(3) 0.037(3) -0.002(2) 0.006(2) 0.000(2)
C27 0.056(3) 0.039(3) 0.038(3) 0.003(2) 0.013(2) 0.002(2)
C28 0.041(3) 0.041(3) 0.030(2) -0.001(2) 0.008(2) -0.002(2)
C29 0.057(3) 0.041(3) 0.062(3) -0.004(3) 0.024(3) -0.011(3)
C30 0.065(4) 0.052(4) 0.071(4) -0.007(3) 0.040(3) -0.021(3)
C31 0.044(3) 0.049(3) 0.044(3) -0.009(2) 0.023(2) -0.013(2)
C32 0.032(2) 0.039(3) 0.029(2) 0.001(2) 0.0092(19) -0.004(2)
C33 0.021(2) 0.038(3) 0.019(2) 0.0001(17) 0.0011(16) -0.0036(18)
C34 0.0175(19) 0.037(2) 0.0142(18) 0.0020(17) 0.0024(15) -0.0010(17)
C35 0.0171(19) 0.037(2) 0.0151(18) 0.0004(16) 0.0063(15) -0.0018(17)
C36 0.0147(18) 0.031(2) 0.0183(19) 0.0000(16) 0.0016(15) 0.0001(16)
C37 0.021(2) 0.037(2) 0.0106(17) 0.0016(16) 0.0014(15) -0.0007(17)
C38 0.0157(18) 0.028(2) 0.0183(19) -0.0012(16) 0.0053(15) 0.0006(16)
C39 0.0121(18) 0.041(3) 0.0165(19) 0.0015(17) 0.0000(15) 0.0007(17)
C40 0.0152(19) 0.031(2) 0.022(2) -0.0037(17) 0.0039(16) -0.0005(17)
C41 0.0162(19) 0.022(2) 0.0193(19) 0.0005(15) 0.0052(15) 0.0001(16)
O1W 0.244(7) 0.068(3) 0.102(4) 0.005(3) 0.125(5) -0.010(4)
O2W 0.131(5) 0.058(3) 0.237(7) 0.027(4) 0.145(5) 0.011(3)
O3W 0.085(3) 0.103(4) 0.092(3) 0.015(3) 0.059(3) 0.002(3)
O4W 0.195(8) 0.244(10) 0.104(5) 0.020(6) 0.035(5) -0.006(7)
O5W 0.268(10) 0.098(5) 0.196(8) -0.020(5) 0.130(8) -0.044(6)
C42 0.130(11) 0.097(8) 0.246(18) 0.043(10) 0.037(12) -0.005(9)
C43 0.333(18) 0.115(9) 0.085(7) 0.023(6) -0.068(9) -0.050(10)
C44 0.225(15) 0.158(12) 0.291(19) 0.078(12) -0.183(14) -0.088(11)
C45 0.50(4) 0.26(2) 0.196(18) 0.003(16) 0.16(2) -0.11(2)
N9 0.140(7) 0.092(6) 0.121(7) 0.033(5) -0.052(6) -0.039(5)
O12 0.151(8) 0.206(12) 0.46(2) 0.040(12) -0.028(12) -0.008(9)

loop_
_atom_type_symbol
_atom_type_description
_atom_type_scat_dispersion_real
_atom_type_scat_dispersion_imag
_atom_type_scat_source
C C 0.0033 0.0016 'International Tables Vol C Tables 4.2.6.8 and 6.1.1.4'
H H 0.0000 0.0000 'International Tables Vol C Tables 4.2.6.8 and 6.1.1.4'
N N 0.0061 0.0033 'International Tables Vol C Tables 4.2.6.8 and 6.1.1.4'
O O 0.0106 0.0060 'International Tables Vol C Tables 4.2.6.8 and 6.1.1.4'
S S 0.1246 0.1234 'International Tables Vol C Tables 4.2.6.8 and 6.1.1.4'
Ni Ni 0.3393 1.1124 'International Tables Vol C Tables 4.2.6.8 and 6.1.1.4'

loop_
_geom_angle_atom_site_label_1
_geom_angle_atom_site_label_2
_geom_angle_atom_site_label_3
_geom_angle
_geom_angle_site_symmetry_1
_geom_angle_site_symmetry_3
O11 Ni1 O9 99.93(10) . 4_575
O11 Ni1 N8 89.05(12) . 1_565
O9 Ni1 N8 90.31(12) 4_575 1_565
O11 Ni1 N1 87.55(12) . .
O9 Ni1 N1 94.14(12) 4_575 .
N8 Ni1 N1 174.80(13) 1_565 .
O11 Ni1 O5 99.27(10) . .
O9 Ni1 O5 160.68(10) 4_575 .
N8 Ni1 O5 87.85(12) 1_565 .
N1 Ni1 O5 88.83(12) . .
O11 Ni1 O6 160.09(10) . .
O9 Ni1 O6 99.98(10) 4_575 .
N8 Ni1 O6 91.31(13) 1_565 .
N1 Ni1 O6 90.55(13) . .
O5 Ni1 O6 60.86(10) . .
O11 Ni2 O10 99.11(10) 2_546 3_567
O11 Ni2 N5 91.89(12) 2_546 .
O10 Ni2 N5 91.35(13) 3_567 .
O11 Ni2 N4 89.95(12) 2_546 .
O10 Ni2 N4 90.68(12) 3_567 .
N5 Ni2 N4 177.02(13) . .
O11 Ni2 O8 98.42(10) 2_546 3_667
O10 Ni2 O8 162.42(10) 3_567 3_667
N5 Ni2 O8 86.70(12) . 3_667
N4 Ni2 O8 90.71(12) . 3_667
O11 Ni2 O7 158.91(10) 2_546 3_667
O10 Ni2 O7 101.81(10) 3_567 3_667
N5 Ni2 O7 84.91(12) . 3_667
N4 Ni2 O7 92.54(12) . 3_667
O8 Ni2 O7 60.63(9) 3_667 3_667
C10 S1 C7 91.4(2) . .
C26 S2 C23 91.5(2) . .
C33 O5 Ni1 91.2(2) . .
C33 O6 Ni1 87.6(2) . .
C40 O7 Ni2 85.8(2) . 3_667
C40 O8 Ni2 92.3(2) . 3_667
C41 O9 Ni1 133.0(2) . 4_576
C41 O10 Ni2 135.1(2) . 3_567
Ni2 O11 Ni1 123.54(12) 2_556 .
Ni2 O11 H11 118.2 2_556 .
Ni1 O11 H11 118.2 . .
C5 N1 C1 117.7(4) . .
C5 N1 Ni1 117.7(3) . .
C1 N1 Ni1 124.3(3) . .
C6 N2 C4 126.9(4) . .
C6 N2 H2C 116.5 . .
C4 N2 H2C 116.5 . .
C11 N3 C12 126.4(4) . .
C11 N3 H3C 116.8 . .
C12 N3 H3C 116.8 . .
C16 N4 C15 117.7(4) . .
C16 N4 Ni2 118.4(3) . .
C15 N4 Ni2 123.9(3) . .
C21 N5 C17 117.9(4) . .
C21 N5 Ni2 119.6(3) . .
C17 N5 Ni2 122.0(3) . .
C22 N6 C20 126.9(4) . .
C22 N6 H6 116.6 . .
C20 N6 H6 116.6 . .
C27 N7 C28 127.4(4) . .
C27 N7 H7 116.3 . .
C28 N7 H7 116.3 . .
C32 N8 C31 117.4(4) . .
C32 N8 Ni1 118.7(3) . 1_545
C31 N8 Ni1 123.7(3) . 1_545
N1 C1 C2 122.1(4) . .
N1 C1 H1 118.9 . .
C2 C1 H1 118.9 . .
C1 C2 C3 120.3(5) . .
C1 C2 H2 119.8 . .
C3 C2 H2 119.8 . .
C2 C3 C4 118.0(5) . .
C2 C3 H3 121.0 . .
C4 C3 H3 121.0 . .
C5 C4 C3 118.0(4) . .
C5 C4 N2 116.8(4) . .
C3 C4 N2 125.2(4) . .
N1 C5 C4 123.9(4) . .
N1 C5 H5 118.1 . .
C4 C5 H5 118.1 . .
O1 C6 N2 123.3(5) . .
O1 C6 C7 120.3(5) . .
N2 C6 C7 116.4(5) . .
C8 C7 C6 133.3(5) . .
C8 C7 S1 111.5(4) . .
C6 C7 S1 115.2(4) . .
C7 C8 C9 112.7(5) . .
C7 C8 H8 123.6 . .
C9 C8 H8 123.6 . .
C10 C9 C8 113.0(5) . .
C10 C9 H9 123.5 . .
C8 C9 H9 123.5 . .
C9 C10 C11 124.2(5) . .
C9 C10 S1 111.4(4) . .
C11 C10 S1 124.4(4) . .
O2 C11 N3 123.1(4) . .
O2 C11 C10 120.0(5) . .
N3 C11 C10 116.8(4) . .
C16 C12 C13 117.9(4) . .
C16 C12 N3 117.8(4) . .
C13 C12 N3 124.3(4) . .
C14 C13 C12 118.0(5) . .
C14 C13 H13 121.0 . .
C12 C13 H13 121.0 . .
C15 C14 C13 120.5(5) . .
C15 C14 H14 119.7 . .
C13 C14 H14 119.7 . .
N4 C15 C14 122.1(5) . .
N4 C15 H15 118.9 . .
C14 C15 H15 118.9 . .
N4 C16 C12 123.6(4) . .
N4 C16 H16 118.2 . .
C12 C16 H16 118.2 . .
N5 C17 C18 122.0(5) . .
N5 C17 H17 119.0 . .
C18 C17 H17 119.0 . .
C17 C18 C19 120.3(5) . .
C17 C18 H18 119.8 . .
C19 C18 H18 119.8 . .
C18 C19 C20 117.9(5) . .
C18 C19 H19 121.1 . .
C20 C19 H19 121.1 . .
C19 C20 C21 118.2(4) . .
C19 C20 N6 125.3(4) . .
C21 C20 N6 116.5(4) . .
N5 C21 C20 123.7(4) . .
N5 C21 H21 118.2 . .
C20 C21 H21 118.2 . .
O3 C22 N6 124.0(5) . .
O3 C22 C23 120.8(5) . .
N6 C22 C23 115.2(4) . .
C24 C23 C22 131.9(5) . .
C24 C23 S2 111.3(4) . .
C22 C23 S2 116.8(4) . .
C23 C24 C25 112.9(5) . .
C23 C24 H24 123.6 . .
C25 C24 H24 123.6 . .
C26 C25 C24 113.6(5) . .
C26 C25 H25 123.2 . .
C24 C25 H25 123.2 . .
C25 C26 C27 122.9(5) . .
C25 C26 S2 110.8(4) . .
C27 C26 S2 126.3(4) . .
O4 C27 N7 122.6(5) . .
O4 C27 C26 119.7(5) . .
N7 C27 C26 117.6(4) . .
C32 C28 C29 118.7(5) . .
C32 C28 N7 117.5(4) . .
C29 C28 N7 123.7(5) . .
C30 C29 C28 117.7(5) . .
C30 C29 H29 121.1 . .
C28 C29 H29 121.1 . .
C29 C30 C31 120.5(5) . .
C29 C30 H30 119.7 . .
C31 C30 H30 119.7 . .
N8 C31 C30 122.0(5) . .
N8 C31 H31 119.0 . .
C30 C31 H31 119.0 . .
N8 C32 C28 123.6(4) . .
N8 C32 H32 118.2 . .
C28 C32 H32 118.2 . .
O6 C33 O5 120.3(4) . .
O6 C33 C34 121.3(3) . .
O5 C33 C34 118.5(3) . .
C39 C34 C35 119.3(3) . .
C39 C34 C33 118.8(3) . .
C35 C34 C33 121.9(3) . .
C34 C35 C36 120.0(3) . .
C34 C35 H35 120.0 . .
C36 C35 H35 120.0 . .
C37 C36 C35 119.7(3) . .
C37 C36 C40 118.1(3) . .
C35 C36 C40 122.1(3) . .
C38 C37 C36 120.4(3) . .
C38 C37 H37 119.8 . .
C36 C37 H37 119.8 . .
C37 C38 C39 119.7(3) . .
C37 C38 C41 120.3(3) . .
C39 C38 C41 120.0(3) . .
C38 C39 C34 120.8(3) . .
C38 C39 H39 119.6 . .
C34 C39 H39 119.6 . .
O8 C40 O7 120.6(3) . .
O8 C40 C36 118.6(3) . .
O7 C40 C36 120.8(3) . .
O9 C41 O10 126.7(3) . .
O9 C41 C38 117.5(3) . .
O10 C41 C38 115.8(3) . .
H1A O1W H1B 108.6 . .
H2A O2W H2B 107.9 . .
H3A O3W H3B 109.5 . .
H4A O4W H4B 106.6 . .
H5A O5W H5B 106.3 . .
O12 C42 N9 124.6(8) . .
O12 C42 C45 117.3(8) . .
N9 C42 C45 118.1(8) . .
N9 C43 H43A 109.5 . .
N9 C43 H43B 109.5 . .
H43A C43 H43B 109.5 . .
N9 C43 H43C 109.5 . .
H43A C43 H43C 109.5 . .
H43B C43 H43C 109.5 . .
N9 C44 H44A 109.5 . .
N9 C44 H44B 109.5 . .
H44A C44 H44B 109.5 . .
N9 C44 H44C 109.5 . .
H44A C44 H44C 109.5 . .
H44B C44 H44C 109.5 . .
C42 C45 H45A 109.5 . .
C42 C45 H45B 109.5 . .
H45A C45 H45B 109.5 . .
C42 C45 H45C 109.5 . .
H45A C45 H45C 109.5 . .
H45B C45 H45C 109.5 . .
C42 N9 C44 123.6(7) . .
C42 N9 C43 120.3(6) . .
C44 N9 C43 116.1(7) . .

loop_
_geom_bond_atom_site_label_1
_geom_bond_atom_site_label_2
_geom_bond_distance
_geom_bond_site_symmetry_2
Ni1 O11 2.011(2) .
Ni1 O9 2.030(2) 4_575
Ni1 N8 2.070(4) 1_565
Ni1 N1 2.079(4) .
Ni1 O5 2.122(3) .
Ni1 O6 2.205(3) .
Ni2 O11 1.996(2) 2_546
Ni2 O10 2.006(3) 3_567
Ni2 N5 2.089(4) .
Ni2 N4 2.093(4) .
Ni2 O8 2.100(3) 3_667
Ni2 O7 2.241(3) 3_667
S1 C10 1.711(5) .
S1 C7 1.716(5) .
S2 C26 1.719(5) .
S2 C23 1.725(5) .
O1 C6 1.227(6) .
O2 C11 1.218(6) .
O3 C22 1.223(6) .
O4 C27 1.198(6) .
O5 C33 1.266(5) .
O6 C33 1.263(5) .
O7 C40 1.267(5) .
O8 C40 1.260(5) .
O9 C41 1.248(4) .
O10 C41 1.258(4) .
O11 H11 0.9300 .
N1 C5 1.334(5) .
N1 C1 1.338(6) .
N2 C6 1.351(6) .
N2 C4 1.411(6) .
N2 H2C 0.8600 .
N3 C11 1.357(6) .
N3 C12 1.407(6) .
N3 H3C 0.8600 .
N4 C16 1.331(5) .
N4 C15 1.340(5) .
N5 C21 1.335(5) .
N5 C17 1.338(6) .
N6 C22 1.362(6) .
N6 C20 1.407(6) .
N6 H6 0.8600 .
N7 C27 1.348(6) .
N7 C28 1.415(6) .
N7 H7 0.8600 .
N8 C32 1.335(6) .
N8 C31 1.343(5) .
C1 C2 1.369(7) .
C1 H1 0.9300 .
C2 C3 1.375(7) .
C2 H2 0.9300 .
C3 C4 1.395(7) .
C3 H3 0.9300 .
C4 C5 1.373(6) .
C5 H5 0.9300 .
C6 C7 1.474(7) .
C7 C8 1.363(7) .
C8 C9 1.394(7) .
C8 H8 0.9300 .
C9 C10 1.367(7) .
C9 H9 0.9300 .
C10 C11 1.482(7) .
C12 C16 1.386(6) .
C12 C13 1.394(6) .
C13 C14 1.374(7) .
C13 H13 0.9300 .
C14 C15 1.366(7) .
C14 H14 0.9300 .
C15 H15 0.9300 .
C16 H16 0.9300 .
C17 C18 1.379(7) .
C17 H17 0.9300 .
C18 C19 1.386(7) .
C18 H18 0.9300 .
C19 C20 1.387(7) .
C19 H19 0.9300 .
C20 C21 1.389(6) .
C21 H21 0.9300 .
C22 C23 1.480(7) .
C23 C24 1.359(7) .
C24 C25 1.391(7) .
C24 H24 0.9300 .
C25 C26 1.365(7) .
C25 H25 0.9300 .
C26 C27 1.477(7) .
C28 C32 1.372(7) .
C28 C29 1.391(7) .
C29 C30 1.367(7) .
C29 H29 0.9300 .
C30 C31 1.375(7) .
C30 H30 0.9300 .
C31 H31 0.9300 .
C32 H32 0.9300 .
C33 C34 1.502(5) .
C34 C39 1.393(5) .
C34 C35 1.396(5) .
C35 C36 1.399(5) .
C35 H35 0.9300 .
C36 C37 1.393(5) .
C36 C40 1.496(5) .
C37 C38 1.385(5) .
C37 H37 0.9300 .
C38 C39 1.388(5) .
C38 C41 1.519(5) .
C39 H39 0.9300 .
O1W H1A 0.8637 .
O1W H1B 0.8638 .
O2W H2A 0.8657 .
O2W H2B 0.8609 .
O3W H3A 0.8623 .
O3W H3B 0.8566 .
O4W H4A 0.8763 .
O4W H4B 0.8701 .
O5W H5A 0.8697 .
O5W H5B 0.8660 .
C42 O12 1.206(7) .
C42 N9 1.303(7) .
C42 C45 1.493(8) .
C43 N9 1.454(7) .
C43 H43A 0.8800 .
C43 H43B 0.8800 .
C43 H43C 0.8800 .
C44 N9 1.436(7) .
C44 H44A 0.8800 .
C44 H44B 0.8800 .
C44 H44C 0.8800 .
C45 H45A 0.8800 .
C45 H45B 0.8800 .
C45 H45C 0.8800 .

loop_
_geom_hbond_atom_site_label_D
_geom_hbond_atom_site_label_H
_geom_hbond_atom_site_label_A
_geom_hbond_distance_DH
_geom_hbond_distance_HA
_geom_hbond_distance_DA
_geom_hbond_angle_DHA
_geom_hbond_site_symmetry_A
N2 H2C O1W 0.86 2.14 2.966(6) 162 2_556
N3 H3C O5W 0.86 2.26 3.088(8) 161 .
N6 H6 O2W 0.86 2.19 3.013(6) 160 .
O11 H11 O3W 0.93 1.68 2.607(4) 173 2_556
O1W H1A O7 0.86 1.93 2.756(5) 161 2_646
O1W H1B O3W 0.86 2.11 2.943(8) 162 .
O2W H2A O6 0.87 1.96 2.807(5) 164 2_646
O3W H3A O2W 0.86 1.99 2.836(7) 167 .
O3W H3B O5W 0.86 2.19 2.701(9) 118 .
O4W H4A O5 0.88 2.35 3.212(9) 170 2_546
O4W H4B O12 0.87 1.68 2.539(14) 169 2_546
O5W H5A S1 0.87 2.48 3.249(7) 149 .

loop_
_geom_torsion_atom_site_label_1
_geom_torsion_atom_site_label_2
_geom_torsion_atom_site_label_3
_geom_torsion_atom_site_label_4
_geom_torsion
_geom_torsion_site_symmetry_1
C5 N1 C1 C2 -0.1(7) .
Ni1 N1 C1 C2 -173.7(4) .
N1 C1 C2 C3 -0.3(8) .
C1 C2 C3 C4 0.9(8) .
C2 C3 C4 C5 -1.1(7) .
C2 C3 C4 N2 179.5(5) .
C6 N2 C4 C5 177.4(5) .
C6 N2 C4 C3 -3.2(8) .
C1 N1 C5 C4 -0.1(6) .
Ni1 N1 C5 C4 173.8(3) .
C3 C4 C5 N1 0.8(7) .
N2 C4 C5 N1 -179.8(4) .
C4 N2 C6 O1 -1.6(8) .
C4 N2 C6 C7 178.9(4) .
O1 C6 C7 C8 -173.2(6) .
N2 C6 C7 C8 6.3(8) .
O1 C6 C7 S1 5.2(7) .
N2 C6 C7 S1 -175.3(4) .
C10 S1 C7 C8 0.1(4) .
C10 S1 C7 C6 -178.6(4) .
C6 C7 C8 C9 178.5(5) .
S1 C7 C8 C9 0.1(6) .
C7 C8 C9 C10 -0.3(7) .
C8 C9 C10 C11 -179.2(5) .
C8 C9 C10 S1 0.3(6) .
C7 S1 C10 C9 -0.2(4) .
C7 S1 C10 C11 179.3(4) .
C12 N3 C11 O2 -2.6(8) .
C12 N3 C11 C10 176.6(4) .
C9 C10 C11 O2 -6.3(8) .
S1 C10 C11 O2 174.3(4) .
C9 C10 C11 N3 174.5(5) .
S1 C10 C11 N3 -4.9(7) .
C11 N3 C12 C16 -160.0(5) .
C11 N3 C12 C13 22.2(8) .
C16 C12 C13 C14 2.7(8) .
N3 C12 C13 C14 -179.5(5) .
C12 C13 C14 C15 -1.4(9) .
C16 N4 C15 C14 1.2(7) .
Ni2 N4 C15 C14 -177.3(4) .
C13 C14 C15 N4 -0.6(9) .
C15 N4 C16 C12 0.3(6) .
Ni2 N4 C16 C12 178.9(3) .
C13 C12 C16 N4 -2.3(7) .
N3 C12 C16 N4 179.8(4) .
C21 N5 C17 C18 -0.6(7) .
Ni2 N5 C17 C18 -172.6(4) .
N5 C17 C18 C19 0.7(8) .
C17 C18 C19 C20 0.3(8) .
C18 C19 C20 C21 -1.3(7) .
C18 C19 C20 N6 178.9(5) .
C22 N6 C20 C19 -4.2(8) .
C22 N6 C20 C21 176.0(5) .
C17 N5 C21 C20 -0.5(6) .
Ni2 N5 C21 C20 171.7(3) .
C19 C20 C21 N5 1.5(7) .
N6 C20 C21 N5 -178.7(4) .
C20 N6 C22 O3 -0.8(9) .
C20 N6 C22 C23 179.6(4) .
O3 C22 C23 C24 -179.8(6) .
N6 C22 C23 C24 -0.2(9) .
O3 C22 C23 S2 2.0(7) .
N6 C22 C23 S2 -178.3(4) .
C26 S2 C23 C24 -0.2(4) .
C26 S2 C23 C22 178.3(4) .
C22 C23 C24 C25 -178.4(5) .
S2 C23 C24 C25 -0.2(6) .
C23 C24 C25 C26 0.6(7) .
C24 C25 C26 C27 179.8(5) .
C24 C25 C26 S2 -0.8(6) .
C23 S2 C26 C25 0.6(4) .
C23 S2 C26 C27 180.0(5) .
C28 N7 C27 O4 3.8(9) .
C28 N7 C27 C26 -178.2(5) .
C25 C26 C27 O4 5.6(8) .
S2 C26 C27 O4 -173.8(5) .
C25 C26 C27 N7 -172.5(5) .
S2 C26 C27 N7 8.1(7) .
C27 N7 C28 C32 -163.0(5) .
C27 N7 C28 C29 20.0(8) .
C32 C28 C29 C30 0.7(8) .
N7 C28 C29 C30 177.6(5) .
C28 C29 C30 C31 -2.7(9) .
C32 N8 C31 C30 -0.9(7) .
Ni1 N8 C31 C30 -177.3(4) 1_545
C29 C30 C31 N8 3.0(9) .
C31 N8 C32 C28 -1.3(6) .
Ni1 N8 C32 C28 175.3(3) 1_545
C29 C28 C32 N8 1.4(7) .
N7 C28 C32 N8 -175.7(4) .
Ni1 O6 C33 O5 -2.8(4) .
Ni1 O6 C33 C34 175.8(4) .
Ni1 O5 C33 O6 2.9(4) .
Ni1 O5 C33 C34 -175.8(3) .
O6 C33 C34 C39 -171.4(4) .
O5 C33 C34 C39 7.2(6) .
O6 C33 C34 C35 8.5(6) .
O5 C33 C34 C35 -172.9(4) .
C39 C34 C35 C36 -0.1(6) .
C33 C34 C35 C36 180.0(4) .
C34 C35 C36 C37 -0.4(6) .
C34 C35 C36 C40 -178.2(4) .
C35 C36 C37 C38 0.7(6) .
C40 C36 C37 C38 178.5(4) .
C36 C37 C38 C39 -0.3(6) .
C36 C37 C38 C41 177.4(4) .
C37 C38 C39 C34 -0.2(6) .
C41 C38 C39 C34 -178.0(4) .
C35 C34 C39 C38 0.5(6) .
C33 C34 C39 C38 -179.6(4) .
Ni2 O8 C40 O7 8.2(4) 3_667
Ni2 O8 C40 C36 -169.4(3) 3_667
Ni2 O7 C40 O8 -7.7(4) 3_667
Ni2 O7 C40 C36 169.8(4) 3_667
C37 C36 C40 O8 16.1(6) .
C35 C36 C40 O8 -166.1(4) .
C37 C36 C40 O7 -161.5(4) .
C35 C36 C40 O7 16.3(6) .
Ni1 O9 C41 O10 17.6(6) 4_576
Ni1 O9 C41 C38 -161.2(3) 4_576
Ni2 O10 C41 O9 -23.0(6) 3_567
Ni2 O10 C41 C38 155.8(3) 3_567
C37 C38 C41 O9 5.7(6) .
C39 C38 C41 O9 -176.6(4) .
C37 C38 C41 O10 -173.3(4) .
C39 C38 C41 O10 4.4(6) .
O12 C42 N9 C44 179.4(13) .
C45 C42 N9 C44 2.4(18) .
O12 C42 N9 C43 1(2) .
C45 C42 N9 C43 -176.3(11) .
